data_7132057
loop_
_publ_author_name
'Lei, Caijin'
'Xiao, Chuan'
'Tang, Jie'
'Yang, Hongwei'
'Zhang, Qinghua'
'Cheng, Guangbin'

_publ_section_title
;
 Synthesis of fused energetic compounds using the structural modification
 from local carbonyl to hydroxylamine/hydrazone
;
_journal_name_full 'Chemical Communications'
_journal_paper_doi 10.1039/D3CC03330A
_journal_year 2023
_chemical_formula_moiety 'C4 H2 N7 O4, H4 N O'
_chemical_formula_sum 'C4 H6 N8 O5'
_chemical_formula_weight 246.17
_space_group_crystal_system monoclinic
_space_group_IT_number 14
_space_group_name_Hall '-P 2yn'
_space_group_name_H-M_alt 'P 1 21/n 1'
_atom_sites_solution_hydrogens mixed
_atom_sites_solution_primary dual
_audit_creation_date 2019-04-29
_audit_creation_method
;
Olex2 1.2
(compiled 2018.05.29 svn.r3508 for OlexSys, GUI svn.r5506)
;
_audit_update_record
;
2023-04-11 deposited with the CCDC.	2023-08-25 downloaded from the CCDC.
;
_cell_angle_alpha 90
_cell_angle_beta 93.483(12)
_cell_angle_gamma 90
_cell_formula_units_Z 4
_cell_length_a 6.715(2)
_cell_length_b 11.775(4)
_cell_length_c 10.892(4)
_cell_measurement_reflns_used 3913
_cell_measurement_temperature 100
_cell_measurement_theta_max 27.425
_cell_measurement_theta_min 2.550
_cell_volume 859.6(5)
_computing_cell_refinement 'SAINT V8.38A (?, 2016)'
_computing_data_reduction 'SAINT V8.38A (?, 2016)'
_computing_molecular_graphics 'Olex2 (Dolomanov et al., 2009)'
_computing_publication_material 'Olex2 (Dolomanov et al., 2009)'
_computing_structure_refinement 'ShelXL (Sheldrick, 2015)'
_computing_structure_solution 'ShelXT (Sheldrick, 2015)'
_diffrn_ambient_temperature 100
_diffrn_measured_fraction_theta_full 0.997
_diffrn_measured_fraction_theta_max 0.996
_diffrn_measurement_device_type 'Bruker APEX-II CCD'
_diffrn_radiation_type MoK\a
_diffrn_radiation_wavelength 0.71073
_diffrn_reflns_av_R_equivalents 0.0595
_diffrn_reflns_av_unetI/netI 0.0462
_diffrn_reflns_Laue_measured_fraction_full 0.997
_diffrn_reflns_Laue_measured_fraction_max 0.996
_diffrn_reflns_limit_h_max 8
_diffrn_reflns_limit_h_min -8
_diffrn_reflns_limit_k_max 15
_diffrn_reflns_limit_k_min -14
_diffrn_reflns_limit_l_max 14
_diffrn_reflns_limit_l_min -14
_diffrn_reflns_number 10060
_diffrn_reflns_point_group_measured_fraction_full 0.997
_diffrn_reflns_point_group_measured_fraction_max 0.996
_diffrn_reflns_theta_full 25.242
_diffrn_reflns_theta_max 27.533
_diffrn_reflns_theta_min 2.550
_exptl_absorpt_coefficient_mu 0.172
_exptl_absorpt_correction_T_max 0.7456
_exptl_absorpt_correction_T_min 0.5957
_exptl_absorpt_correction_type multi-scan
_exptl_absorpt_process_details
'SADABS-2016/2 (Bruker,2016/2) was used for absorption correction. wR2(int) was 0.1379 before and 0.0724 after correction. The Ratio of minimum to maximum transmission is 0.7990. The \l/2 correction factor is Not present.'
_exptl_crystal_colour colourless
_exptl_crystal_colour_primary colourless
_exptl_crystal_density_diffrn 1.902
_exptl_crystal_description block
_exptl_crystal_F_000 504
_exptl_crystal_size_max 0.15
_exptl_crystal_size_mid 0.12
_exptl_crystal_size_min 0.08
_refine_diff_density_max 0.339
_refine_diff_density_min -0.432
_refine_diff_density_rms 0.072
_refine_ls_extinction_method none
_refine_ls_goodness_of_fit_ref 1.160
_refine_ls_hydrogen_treatment mixed
_refine_ls_matrix_type full
_refine_ls_number_parameters 168
_refine_ls_number_reflns 1977
_refine_ls_number_restraints 3
_refine_ls_restrained_S_all 1.164
_refine_ls_R_factor_all 0.0644
_refine_ls_R_factor_gt 0.0487
_refine_ls_shift/su_max 0.001
_refine_ls_shift/su_mean 0.000
_refine_ls_structure_factor_coef Fsqd
_refine_ls_weighting_details 'w=1/[\s^2^(Fo^2^)+(0.1000P)^2^] where P=(Fo^2^+2Fc^2^)/3'
_refine_ls_weighting_scheme calc
_refine_ls_wR_factor_gt 0.1517
_refine_ls_wR_factor_ref 0.1676
_reflns_Friedel_coverage 0.000
_reflns_number_gt 1558
_reflns_number_total 1977
_reflns_threshold_expression 'I > 2\s(I)'
_cod_data_source_file d3cc03330a2.cif
_cod_data_source_block 22019474_0m
_cod_database_code 7132057
_shelx_shelxl_version_number 2018/3
_shelx_space_group_comment
;
The symmetry employed for this shelxl refinement is uniquely defined
by the following loop, which should always be used as a source of
symmetry information in preference to the above space-group names.
They are only intended as comments.
;
_shelx_estimated_absorpt_t_max 0.986
_shelx_estimated_absorpt_t_min 0.975
_olex2_refinement_description
;
1. Fixed Uiso
 At 1.2 times of:
  All C(H) groups
 At 1.5 times of:
  All O(H) groups
2. Restrained distances
 N8-H8B = N8-H8A = N8-H8C
 0.88 with sigma of 0.02
3.a Aromatic/amide H refined with riding coordinates:
 C1(H1)
3.b Idealised tetrahedral OH refined as rotating group:
 O4(H4), O5(H5)
;
_olex2_submission_special_instructions 'No special instructions were received'

loop_
_space_group_symop_operation_xyz
'x, y, z'
'-x+1/2, y+1/2, -z+1/2'
'-x, -y, -z'
'x-1/2, -y-1/2, z-1/2'

loop_
_atom_site_label
_atom_site_type_symbol
_atom_site_fract_x
_atom_site_fract_y
_atom_site_fract_z
_atom_site_U_iso_or_equiv
_atom_site_adp_type
_atom_site_occupancy
_atom_site_site_symmetry_order
_atom_site_calc_flag
_atom_site_refinement_flags_posn
_atom_site_refinement_flags_adp
_atom_site_refinement_flags_occupancy
_atom_site_disorder_assembly
_atom_site_disorder_group
O4 O 0.7988(2) 0.49624(14) 0.79520(14) 0.0240(4) Uani 1 1 d . . . . .
H4 H 0.828789 0.443173 0.844432 0.036 Uiso 1 1 calc GR . . . .
O3 O 0.5520(2) 0.80352(13) 0.56883(15) 0.0244(4) Uani 1 1 d . . . . .
O1 O 0.7139(3) 0.52293(15) 0.06885(14) 0.0305(4) Uani 1 1 d . . . . .
O2 O 0.5617(3) 0.66450(15) 0.14861(14) 0.0286(4) Uani 1 1 d . . . . .
O5 O 1.0040(3) 0.19978(18) 0.60172(17) 0.0358(5) Uani 1 1 d . . . . .
H5 H 1.013494 0.173168 0.530762 0.054 Uiso 1 1 calc GR . . . .
N2 N 0.7420(2) 0.50798(15) 0.47319(15) 0.0168(4) Uani 1 1 d . . . . .
N5 N 0.6190(2) 0.70830(15) 0.53717(16) 0.0185(4) Uani 1 1 d . . . . .
N1 N 0.8036(3) 0.40700(15) 0.42462(16) 0.0190(4) Uani 1 1 d . . . . .
N4 N 0.6901(3) 0.64179(15) 0.62709(16) 0.0192(4) Uani 1 1 d . . . . .
N8 N 0.8030(3) 0.21885(17) 0.62208(18) 0.0220(4) Uani 1 1 d D . . . .
N7 N 0.6555(3) 0.57408(16) 0.15791(16) 0.0209(4) Uani 1 1 d . . . . .
N3 N 0.8027(3) 0.45616(15) 0.67378(15) 0.0192(4) Uani 1 1 d . . . . .
N6 N 0.6047(3) 0.68836(16) 0.41679(16) 0.0195(4) Uani 1 1 d . . . . .
C4 C 0.7482(3) 0.53390(17) 0.59746(19) 0.0167(4) Uani 1 1 d . . . . .
C2 C 0.6986(3) 0.52989(19) 0.27598(18) 0.0187(5) Uani 1 1 d . . . . .
C1 C 0.7772(3) 0.42132(18) 0.30490(19) 0.0182(5) Uani 1 1 d . . . . .
H1 H 0.807268 0.365733 0.245575 0.022 Uiso 1 1 calc R . . . .
C3 C 0.6761(3) 0.58511(18) 0.38780(18) 0.0176(5) Uani 1 1 d . . . . .
H8A H 0.778(4) 0.2955(15) 0.620(2) 0.031(7) Uiso 1 1 d D . . . .
H8B H 0.720(4) 0.186(2) 0.560(2) 0.046(9) Uiso 1 1 d D . . . .
H8C H 0.786(5) 0.177(2) 0.694(2) 0.047(9) Uiso 1 1 d D . . . .

loop_
_atom_site_aniso_label
_atom_site_aniso_U_11
_atom_site_aniso_U_22
_atom_site_aniso_U_33
_atom_site_aniso_U_23
_atom_site_aniso_U_13
_atom_site_aniso_U_12
O4 0.0385(9) 0.0193(9) 0.0139(7) -0.0007(6) -0.0008(6) 0.0027(7)
O3 0.0316(9) 0.0158(8) 0.0253(9) -0.0036(6) -0.0015(7) 0.0050(6)
O1 0.0418(10) 0.0334(10) 0.0165(8) -0.0023(7) 0.0047(7) 0.0006(8)
O2 0.0400(10) 0.0224(9) 0.0231(8) 0.0039(7) 0.0002(7) 0.0052(7)
O5 0.0288(9) 0.0470(12) 0.0315(10) -0.0056(8) 0.0010(7) 0.0060(8)
N2 0.0202(8) 0.0149(9) 0.0151(9) 0.0008(6) -0.0003(6) 0.0004(7)
N5 0.0205(9) 0.0160(9) 0.0189(9) -0.0009(7) 0.0011(7) -0.0001(7)
N1 0.0223(9) 0.0143(9) 0.0203(9) -0.0010(7) 0.0007(7) 0.0008(7)
N4 0.0225(9) 0.0161(9) 0.0185(9) 0.0001(7) -0.0016(7) 0.0006(7)
N8 0.0243(9) 0.0184(10) 0.0231(10) 0.0026(7) -0.0010(8) 0.0020(8)
N7 0.0250(9) 0.0194(10) 0.0183(9) 0.0016(7) 0.0010(7) -0.0039(7)
N3 0.0245(9) 0.0188(10) 0.0139(9) 0.0000(7) -0.0010(7) -0.0013(7)
N6 0.0235(9) 0.0183(10) 0.0164(9) 0.0011(7) 0.0001(7) 0.0010(7)
C4 0.0171(9) 0.0143(10) 0.0188(10) -0.0022(8) 0.0012(7) -0.0012(8)
C2 0.0190(9) 0.0214(11) 0.0155(10) 0.0009(8) 0.0000(8) -0.0019(8)
C1 0.0194(9) 0.0169(11) 0.0184(10) -0.0021(8) 0.0011(8) -0.0023(8)
C3 0.0168(9) 0.0186(11) 0.0172(10) 0.0026(8) 0.0006(7) -0.0026(8)

loop_
_atom_type_symbol
_atom_type_description
_atom_type_scat_dispersion_real
_atom_type_scat_dispersion_imag
_atom_type_scat_source
C C 0.0033 0.0016 'International Tables Vol C Tables 4.2.6.8 and 6.1.1.4'
H H 0.0000 0.0000 'International Tables Vol C Tables 4.2.6.8 and 6.1.1.4'
N N 0.0061 0.0033 'International Tables Vol C Tables 4.2.6.8 and 6.1.1.4'
O O 0.0106 0.0060 'International Tables Vol C Tables 4.2.6.8 and 6.1.1.4'

loop_
_geom_angle_atom_site_label_1
_geom_angle_atom_site_label_2
_geom_angle_atom_site_label_3
_geom_angle
_geom_angle_site_symmetry_1
_geom_angle_site_symmetry_3
_geom_angle_publ_flag
N3 O4 H4 109.5 . . ?
N8 O5 H5 109.5 . . ?
N1 N2 C4 125.06(17) . . ?
C3 N2 N1 114.13(17) . . ?
C3 N2 C4 120.79(18) . . ?
O3 N5 N4 116.26(16) . . ?
O3 N5 N6 114.84(17) . . ?
N4 N5 N6 128.89(18) . . ?
C1 N1 N2 104.18(17) . . ?
N5 N4 C4 118.00(17) . . ?
O5 N8 H8A 109.4(17) . . ?
O5 N8 H8B 111.1(19) . . ?
O5 N8 H8C 102.6(19) . . ?
H8A N8 H8B 106(2) . . ?
H8A N8 H8C 121(3) . . ?
H8B N8 H8C 107(3) . . ?
O1 N7 O2 122.90(18) . . ?
O1 N7 C2 119.05(19) . . ?
O2 N7 C2 118.04(18) . . ?
C4 N3 O4 110.56(17) . . ?
N5 N6 C3 112.57(17) . . ?
N4 C4 N2 116.19(18) . . ?
N3 C4 N2 117.97(19) . . ?
N3 C4 N4 125.8(2) . . ?
N7 C2 C1 126.50(19) . . ?
C3 C2 N7 126.9(2) . . ?
C3 C2 C1 106.61(18) . . ?
N1 C1 C2 111.29(18) . . ?
N1 C1 H1 124.4 . . ?
C2 C1 H1 124.4 . . ?
N2 C3 C2 103.79(18) . . ?
N6 C3 N2 123.26(18) . . ?
N6 C3 C2 132.94(19) . . ?

loop_
_geom_bond_atom_site_label_1
_geom_bond_atom_site_label_2
_geom_bond_distance
_geom_bond_site_symmetry_2
_geom_bond_publ_flag
O4 H4 0.8400 . ?
O4 N3 1.406(2) . ?
O3 N5 1.264(2) . ?
O1 N7 1.226(2) . ?
O2 N7 1.238(3) . ?
O5 H5 0.8400 . ?
O5 N8 1.400(2) . ?
N2 N1 1.375(2) . ?
N2 C4 1.386(3) . ?
N2 C3 1.355(3) . ?
N5 N4 1.320(2) . ?
N5 N6 1.330(2) . ?
N1 C1 1.316(3) . ?
N4 C4 1.373(3) . ?
N8 H8A 0.919(17) . ?
N8 H8B 0.928(17) . ?
N8 H8C 0.937(18) . ?
N7 C2 1.401(3) . ?
N3 C4 1.275(3) . ?
N6 C3 1.351(3) . ?
C2 C1 1.411(3) . ?
C2 C3 1.397(3) . ?
C1 H1 0.9500 . ?
